data_4509650
loop_
_publ_author_name
'Soegiarto, Airon C.'
'Ward, Michael D.'

_publ_section_title
;
 Directed Organization of Dye Aggregates in Hydrogen-Bonded Host
 Frameworks
;
_journal_issue 8
_journal_name_full 'Crystal Growth &amp; Design'
_journal_page_first 3803
_journal_paper_doi 10.1021/cg900578u
_journal_volume 9
_journal_year 2009
_chemical_formula_sum 'C44 H56 N8 O10 S2'
_chemical_formula_weight 921.09
_chemical_name_systematic
; 
 ? 
;
_space_group_IT_number 14
_symmetry_cell_setting monoclinic
_symmetry_space_group_name_Hall '-P 2yn'
_symmetry_space_group_name_H-M 'P 1 21/n 1'
_atom_sites_solution_hydrogens geom
_atom_sites_solution_primary direct
_atom_sites_solution_secondary difmap
_audit_creation_method SHELXL-97
_cell_angle_alpha 90.00
_cell_angle_beta 94.1320(10)
_cell_angle_gamma 90.00
_cell_formula_units_Z 2
_cell_length_a 7.6611(4)
_cell_length_b 31.3689(16)
_cell_length_c 9.9610(5)
_cell_measurement_reflns_used 9980
_cell_measurement_temperature 200(2)
_cell_measurement_theta_max 25.19
_cell_measurement_theta_min 2.43
_cell_volume 2387.6(2)
_computing_cell_refinement 'Bruker SAINT'
_computing_data_collection 'Bruker APEX2'
_computing_data_reduction 'Bruker SAINT'
_computing_molecular_graphics 'Bruker SHELXTL'
_computing_publication_material 'Bruker SHELXTL'
_computing_structure_refinement 'SHELXL-97 (Sheldrick, 2008)'
_computing_structure_solution 'SHELXS-97 (Sheldrick, 2008)'
_diffrn_ambient_temperature 200(2)
_diffrn_measured_fraction_theta_full 0.994
_diffrn_measured_fraction_theta_max 0.994
_diffrn_measurement_device_type 'Bruker APEX-II CCD'
_diffrn_measurement_method '\f and \w scans'
_diffrn_radiation_monochromator graphite
_diffrn_radiation_source 'fine-focus sealed tube'
_diffrn_radiation_type MoK\a
_diffrn_radiation_wavelength 0.71073
_diffrn_reflns_av_R_equivalents 0.0299
_diffrn_reflns_av_sigmaI/netI 0.0180
_diffrn_reflns_limit_h_max 9
_diffrn_reflns_limit_h_min -9
_diffrn_reflns_limit_k_max 39
_diffrn_reflns_limit_k_min -39
_diffrn_reflns_limit_l_max 12
_diffrn_reflns_limit_l_min -12
_diffrn_reflns_number 37965
_diffrn_reflns_theta_full 26.81
_diffrn_reflns_theta_max 26.81
_diffrn_reflns_theta_min 1.30
_exptl_absorpt_coefficient_mu 0.175
_exptl_absorpt_correction_T_max 0.9862
_exptl_absorpt_correction_T_min 0.9626
_exptl_absorpt_correction_type multi-scan
_exptl_absorpt_process_details sadabs
_exptl_crystal_colour yellow
_exptl_crystal_density_diffrn 1.281
_exptl_crystal_density_method 'not measured'
_exptl_crystal_description block
_exptl_crystal_F_000 976
_exptl_crystal_size_max 0.22
_exptl_crystal_size_mid 0.12
_exptl_crystal_size_min 0.08
_refine_diff_density_max 0.279
_refine_diff_density_min -0.245
_refine_diff_density_rms 0.036
_refine_ls_extinction_method none
_refine_ls_goodness_of_fit_ref 1.053
_refine_ls_hydrogen_treatment constr
_refine_ls_matrix_type full
_refine_ls_number_parameters 312
_refine_ls_number_reflns 5100
_refine_ls_number_restraints 37
_refine_ls_restrained_S_all 1.078
_refine_ls_R_factor_all 0.0585
_refine_ls_R_factor_gt 0.0430
_refine_ls_shift/su_max 0.001
_refine_ls_shift/su_mean 0.000
_refine_ls_structure_factor_coef Fsqd
_refine_ls_weighting_details 'calc w=1/[\s^2^(Fo^2^)+(0.0615P)^2^+0.6201P] where P=(Fo^2^+2Fc^2^)/3'
_refine_ls_weighting_scheme calc
_refine_ls_wR_factor_gt 0.1151
_refine_ls_wR_factor_ref 0.1253
_reflns_number_gt 3985
_reflns_number_total 5100
_reflns_threshold_expression >2sigma(I)
_cod_data_source_file cg900578usup4.cif
_cod_data_source_block Ward_Soegiarto_compound_7
_cod_depositor_comments
;
The following automatic conversions were performed:

'_symmetry_cell_setting' value 'Monoclinic' changed to 'monoclinic'
according to /home/saulius/struct/CIF-dictionaries/cif_core.dic
dictionary named 'cif_core.dic' version 2.4.2 from 2011-04-26.

Automatic conversion script
Id: cif_fix_values 1891 2012-01-12 08:04:46Z andrius 
;
_cod_original_sg_symbol_H-M P2(1)/n
_cod_database_code 4509650

loop_
_symmetry_equiv_pos_as_xyz
'x, y, z'
'-x+1/2, y+1/2, -z+1/2'
'-x, -y, -z'
'x-1/2, -y-1/2, z-1/2'

loop_
_atom_site_label
_atom_site_type_symbol
_atom_site_fract_x
_atom_site_fract_y
_atom_site_fract_z
_atom_site_U_iso_or_equiv
_atom_site_adp_type
_atom_site_occupancy
_atom_site_symmetry_multiplicity
_atom_site_calc_flag
_atom_site_refinement_flags
_atom_site_disorder_assembly
_atom_site_disorder_group
C1 C 0.2728(2) 0.22567(6) 0.7826(2) 0.0483(4) Uani 1 1 d . . .
N1 N 0.4244(2) 0.23958(6) 0.83764(18) 0.0599(5) Uani 1 1 d . . .
H1A H 0.4281 0.2542 0.9131 0.072 Uiso 1 1 calc R . .
H1B H 0.5217 0.2342 0.7988 0.072 Uiso 1 1 calc R . .
N2 N 0.1277(2) 0.23383(6) 0.84095(19) 0.0647(5) Uani 1 1 d . . .
H2A H 0.1317 0.2485 0.9164 0.078 Uiso 1 1 calc R . .
H2B H 0.0266 0.2246 0.8045 0.078 Uiso 1 1 calc R . .
N3 N 0.2676(2) 0.20299(5) 0.66964(18) 0.0569(4) Uani 1 1 d . . .
H3A H 0.1670 0.1934 0.6337 0.068 Uiso 1 1 calc R . .
H3B H 0.3649 0.1976 0.6308 0.068 Uiso 1 1 calc R . .
C2 C 0.6998(2) 0.13723(6) 0.60727(17) 0.0416(4) Uani 1 1 d . . .
C3 C 0.6664(2) 0.11242(6) 0.71734(19) 0.0499(4) Uani 1 1 d . . .
H3 H 0.6776 0.1242 0.8054 0.060 Uiso 1 1 calc R . .
C4 C 0.6167(3) 0.07049(6) 0.69846(19) 0.0512(4) Uani 1 1 d . . .
H4 H 0.5976 0.0533 0.7745 0.061 Uiso 1 1 calc R . .
C5 C 0.5941(2) 0.05304(6) 0.57091(19) 0.0478(4) Uani 1 1 d . . .
C6 C 0.6321(3) 0.07824(7) 0.4611(2) 0.0574(5) Uani 1 1 d . . .
H6 H 0.6213 0.0665 0.3729 0.069 Uiso 1 1 calc R . .
C7 C 0.6848(3) 0.11983(7) 0.47932(19) 0.0538(5) Uani 1 1 d . . .
H7 H 0.7110 0.1366 0.4041 0.065 Uiso 1 1 calc R . .
C8 C 0.5295(3) 0.00899(6) 0.55720(19) 0.0531(5) Uani 1 1 d . . .
H8 H 0.5301 -0.0078 0.6366 0.064 Uiso 1 1 calc R . .
S1 S 0.75425(6) 0.191326(15) 0.62811(5) 0.04632(14) Uani 1 1 d . . .
O1 O 0.90963(15) 0.19896(4) 0.55519(13) 0.0506(3) Uani 1 1 d . . .
O2 O 0.78162(19) 0.19933(5) 0.77101(14) 0.0611(4) Uani 1 1 d . . .
O3 O 0.60382(17) 0.21504(4) 0.56868(15) 0.0604(4) Uani 1 1 d . . .
C9 C 0.6603(3) -0.04100(7) -0.0393(2) 0.0539(5) Uani 1 1 d . . .
C10 C 0.7139(3) -0.06862(7) 0.0710(2) 0.0588(5) Uani 1 1 d . . .
H10 H 0.6783 -0.0976 0.0666 0.071 Uiso 1 1 calc R . .
C11 C 0.8126(3) -0.05523(7) 0.1808(2) 0.0564(5) Uani 1 1 d . . .
C12 C 0.8711(2) -0.01192(7) 0.18681(18) 0.0505(5) Uani 1 1 d . . .
C13 C 0.8182(2) 0.01541(6) 0.08064(17) 0.0477(4) Uani 1 1 d . . .
C14 C 0.8620(3) 0.05771(7) 0.07807(18) 0.0535(5) Uani 1 1 d . . .
H14 H 0.8209 0.0748 0.0037 0.064 Uiso 1 1 calc R . .
C15 C 0.9798(3) 0.00667(7) 0.29061(19) 0.0579(5) Uani 1 1 d . . .
H15 H 1.0215 -0.0106 0.3644 0.069 Uiso 1 1 calc R . .
C16 C 1.0277(3) 0.04846(8) 0.2894(2) 0.0616(5) Uani 1 1 d . . .
H16 H 1.1036 0.0593 0.3609 0.074 Uiso 1 1 calc R . .
C17 C 0.9667(3) 0.07607(7) 0.1837(2) 0.0585(5) Uani 1 1 d . A .
C18 C 0.8576(3) -0.08499(8) 0.2971(3) 0.0779(7) Uani 1 1 d . . .
H18A H 0.8121 -0.1135 0.2749 0.117 Uiso 1 1 calc R . .
H18B H 0.8050 -0.0744 0.3775 0.117 Uiso 1 1 calc R . .
H18C H 0.9850 -0.0864 0.3145 0.117 Uiso 1 1 calc R . .
C19 C 1.0964(5) 0.14075(11) 0.2988(3) 0.0843(10) Uani 0.841(5) 1 d PDU A -1
H19A H 1.0928 0.1228 0.3804 0.101 Uiso 0.841(5) 1 calc PR A -1
H19B H 1.0351 0.1679 0.3150 0.101 Uiso 0.841(5) 1 calc PR A -1
C20 C 1.2821(6) 0.14964(17) 0.2718(5) 0.1248(16) Uani 0.841(5) 1 d PU A -1
H20A H 1.3446 0.1226 0.2629 0.187 Uiso 0.841(5) 1 calc PR A -1
H20B H 1.3382 0.1661 0.3465 0.187 Uiso 0.841(5) 1 calc PR A -1
H20C H 1.2852 0.1660 0.1881 0.187 Uiso 0.841(5) 1 calc PR A -1
C19' C 1.199(2) 0.1257(8) 0.255(2) 0.094(2) Uani 0.159(5) 1 d PDU A -2
H19C H 1.2471 0.0978 0.2860 0.112 Uiso 0.159(5) 1 calc PR A -2
H19D H 1.2767 0.1372 0.1887 0.112 Uiso 0.159(5) 1 calc PR A -2
C20' C 1.202(3) 0.1532(8) 0.365(2) 0.106(3) Uani 0.159(5) 1 d PU A -2
H20D H 1.0996 0.1478 0.4157 0.159 Uiso 0.159(5) 1 calc PR A -2
H20E H 1.1990 0.1827 0.3324 0.159 Uiso 0.159(5) 1 calc PR A -2
H20F H 1.3089 0.1485 0.4226 0.159 Uiso 0.159(5) 1 calc PR A -2
C21 C 0.9344(4) 0.14715(8) 0.0785(2) 0.0781(7) Uani 1 1 d . A .
H21A H 0.9363 0.1326 -0.0096 0.094 Uiso 1 1 calc R . .
H21B H 1.0090 0.1729 0.0756 0.094 Uiso 1 1 calc R . .
C22 C 0.7489(4) 0.16082(9) 0.0987(3) 0.0869(8) Uani 1 1 d . . .
H22A H 0.6741 0.1356 0.1022 0.130 Uiso 1 1 calc R . .
H22B H 0.7057 0.1791 0.0238 0.130 Uiso 1 1 calc R . .
H22C H 0.7467 0.1767 0.1834 0.130 Uiso 1 1 calc R . .
N4 N 1.0087(3) 0.11867(7) 0.18338(19) 0.0793(6) Uani 1 1 d D . .
O4 O 0.71422(17) 0.00087(4) -0.02869(12) 0.0521(3) Uani 1 1 d . . .
O5 O 0.5708(2) -0.05049(5) -0.14014(15) 0.0656(4) Uani 1 1 d . . .

loop_
_atom_site_aniso_label
_atom_site_aniso_U_11
_atom_site_aniso_U_22
_atom_site_aniso_U_33
_atom_site_aniso_U_23
_atom_site_aniso_U_13
_atom_site_aniso_U_12
C1 0.0406(9) 0.0456(10) 0.0596(12) -0.0052(8) 0.0100(8) -0.0031(7)
N1 0.0426(9) 0.0693(11) 0.0688(11) -0.0249(9) 0.0109(8) -0.0054(8)
N2 0.0422(9) 0.0834(12) 0.0701(11) -0.0245(9) 0.0145(8) -0.0067(8)
N3 0.0379(8) 0.0663(10) 0.0673(11) -0.0223(8) 0.0098(7) -0.0049(7)
C2 0.0287(8) 0.0553(10) 0.0409(9) 0.0052(8) 0.0030(7) 0.0003(7)
C3 0.0508(10) 0.0599(11) 0.0394(9) 0.0043(8) 0.0053(8) -0.0035(9)
C4 0.0538(11) 0.0599(11) 0.0405(10) 0.0089(8) 0.0066(8) -0.0047(9)
C5 0.0397(9) 0.0542(10) 0.0497(10) 0.0063(8) 0.0049(8) -0.0001(8)
C6 0.0647(12) 0.0683(13) 0.0392(10) -0.0035(9) 0.0047(9) -0.0091(10)
C7 0.0605(12) 0.0642(12) 0.0373(10) 0.0065(8) 0.0060(8) -0.0091(9)
C8 0.0514(11) 0.0612(12) 0.0471(10) 0.0075(9) 0.0058(8) -0.0002(9)
S1 0.0382(2) 0.0544(3) 0.0474(3) 0.0036(2) 0.01005(18) -0.00348(18)
O1 0.0360(6) 0.0639(8) 0.0527(8) 0.0080(6) 0.0093(5) -0.0049(5)
O2 0.0656(9) 0.0699(9) 0.0493(8) -0.0082(7) 0.0145(7) -0.0174(7)
O3 0.0427(7) 0.0621(8) 0.0787(10) 0.0188(7) 0.0193(7) 0.0080(6)
C9 0.0485(10) 0.0662(13) 0.0483(11) -0.0025(9) 0.0117(9) 0.0024(9)
C10 0.0550(11) 0.0628(12) 0.0596(13) 0.0070(10) 0.0119(10) 0.0051(10)
C11 0.0475(10) 0.0690(13) 0.0540(12) 0.0129(10) 0.0127(9) 0.0151(9)
C12 0.0426(10) 0.0707(12) 0.0391(10) 0.0064(9) 0.0085(8) 0.0143(9)
C13 0.0432(9) 0.0666(12) 0.0339(9) 0.0012(8) 0.0057(7) 0.0081(8)
C14 0.0576(11) 0.0681(13) 0.0344(9) 0.0060(9) 0.0009(8) 0.0060(9)
C15 0.0554(11) 0.0789(14) 0.0390(10) 0.0074(9) 0.0010(9) 0.0202(10)
C16 0.0588(12) 0.0853(16) 0.0396(10) -0.0046(10) -0.0041(9) 0.0124(11)
C17 0.0610(12) 0.0732(14) 0.0414(10) -0.0006(9) 0.0033(9) 0.0024(10)
C18 0.0714(15) 0.0833(16) 0.0779(16) 0.0305(13) -0.0015(12) 0.0126(12)
C19 0.090(2) 0.090(2) 0.071(2) -0.0257(16) -0.0102(17) 0.0080(17)
C20 0.081(2) 0.156(4) 0.134(3) -0.061(3) -0.018(2) 0.004(2)
C19' 0.087(5) 0.101(5) 0.091(4) -0.032(4) -0.014(4) 0.000(4)
C20' 0.092(6) 0.122(6) 0.101(6) -0.040(6) -0.011(6) 0.004(6)
C21 0.110(2) 0.0732(15) 0.0506(13) 0.0064(11) -0.0005(13) -0.0191(14)
C22 0.124(2) 0.0812(17) 0.0569(14) 0.0056(12) 0.0123(15) 0.0180(16)
N4 0.1033(16) 0.0772(13) 0.0540(11) 0.0010(10) -0.0175(11) -0.0143(12)
O4 0.0548(8) 0.0647(8) 0.0366(7) 0.0032(6) 0.0012(6) 0.0034(6)
O5 0.0634(9) 0.0808(10) 0.0520(8) -0.0060(7) 0.0015(7) -0.0040(7)

loop_
_atom_type_symbol
_atom_type_description
_atom_type_scat_dispersion_real
_atom_type_scat_dispersion_imag
_atom_type_scat_source
C C 0.0033 0.0016 'International Tables Vol C Tables 4.2.6.8 and 6.1.1.4'
H H 0.0000 0.0000 'International Tables Vol C Tables 4.2.6.8 and 6.1.1.4'
N N 0.0061 0.0033 'International Tables Vol C Tables 4.2.6.8 and 6.1.1.4'
O O 0.0106 0.0060 'International Tables Vol C Tables 4.2.6.8 and 6.1.1.4'
S S 0.1246 0.1234 'International Tables Vol C Tables 4.2.6.8 and 6.1.1.4'

loop_
_geom_angle_atom_site_label_1
_geom_angle_atom_site_label_2
_geom_angle_atom_site_label_3
_geom_angle
_geom_angle_site_symmetry_1
N2 C1 N1 119.82(18) .
N2 C1 N3 120.20(17) .
N1 C1 N3 119.98(17) .
C1 N1 H1A 120.0 .
C1 N1 H1B 120.0 .
H1A N1 H1B 120.0 .
C1 N2 H2A 120.0 .
C1 N2 H2B 120.0 .
H2A N2 H2B 120.0 .
C1 N3 H3A 120.0 .
C1 N3 H3B 120.0 .
H3A N3 H3B 120.0 .
C3 C2 C7 120.02(17) .
C3 C2 S1 120.39(14) .
C7 C2 S1 119.56(14) .
C4 C3 C2 119.58(18) .
C4 C3 H3 120.2 .
C2 C3 H3 120.2 .
C3 C4 C5 121.21(17) .
C3 C4 H4 119.4 .
C5 C4 H4 119.4 .
C4 C5 C6 118.45(18) .
C4 C5 C8 118.43(17) .
C6 C5 C8 123.11(18) .
C7 C6 C5 120.61(18) .
C7 C6 H6 119.7 .
C5 C6 H6 119.7 .
C6 C7 C2 120.04(17) .
C6 C7 H7 120.0 .
C2 C7 H7 120.0 .
C8 C8 C5 124.9(2) 3_656
C8 C8 H8 117.5 3_656
C5 C8 H8 117.5 .
O2 S1 O1 113.34(8) .
O2 S1 O3 111.39(9) .
O1 S1 O3 111.29(8) .
O2 S1 C2 107.49(8) .
O1 S1 C2 107.17(8) .
O3 S1 C2 105.69(8) .
O5 C9 O4 116.48(19) .
O5 C9 C10 126.8(2) .
O4 C9 C10 116.68(18) .
C11 C10 C9 123.0(2) .
C11 C10 H10 118.5 .
C9 C10 H10 118.5 .
C10 C11 C12 118.98(18) .
C10 C11 C18 120.9(2) .
C12 C11 C18 120.1(2) .
C13 C12 C15 115.20(19) .
C13 C12 C11 118.53(18) .
C15 C12 C11 126.27(18) .
C14 C13 O4 115.72(16) .
C14 C13 C12 123.36(18) .
O4 C13 C12 120.91(18) .
C13 C14 C17 120.84(18) .
C13 C14 H14 119.6 .
C17 C14 H14 119.6 .
C16 C15 C12 122.55(19) .
C16 C15 H15 118.7 .
C12 C15 H15 118.7 .
C15 C16 C17 121.4(2) .
C15 C16 H16 119.3 .
C17 C16 H16 119.3 .
N4 C17 C14 121.34(19) .
N4 C17 C16 122.1(2) .
C14 C17 C16 116.6(2) .
C11 C18 H18A 109.5 .
C11 C18 H18B 109.5 .
H18A C18 H18B 109.5 .
C11 C18 H18C 109.5 .
H18A C18 H18C 109.5 .
H18B C18 H18C 109.5 .
N4 C19 C20 109.6(3) .
N4 C19 H19A 109.7 .
C20 C19 H19A 109.7 .
N4 C19 H19B 109.7 .
C20 C19 H19B 109.7 .
H19A C19 H19B 108.2 .
C20' C19' N4 113.6(17) .
C20' C19' H19C 108.9 .
N4 C19' H19C 108.9 .
C20' C19' H19D 108.9 .
N4 C19' H19D 108.9 .
H19C C19' H19D 107.7 .
C19' C20' H20D 109.5 .
C19' C20' H20E 109.5 .
H20D C20' H20E 109.5 .
C19' C20' H20F 109.5 .
H20D C20' H20F 109.5 .
H20E C20' H20F 109.5 .
N4 C21 C22 113.6(2) .
N4 C21 H21A 108.8 .
C22 C21 H21A 108.8 .
N4 C21 H21B 108.8 .
C22 C21 H21B 108.8 .
H21A C21 H21B 107.7 .
C21 C22 H22A 109.5 .
C21 C22 H22B 109.5 .
H22A C22 H22B 109.5 .
C21 C22 H22C 109.5 .
H22A C22 H22C 109.5 .
H22B C22 H22C 109.5 .
C17 N4 C21 121.16(19) .
C17 N4 C19 123.6(2) .
C21 N4 C19 114.0(2) .
C17 N4 C19' 109.9(9) .
C21 N4 C19' 122.3(9) .
C19 N4 C19' 39.5(8) .
C9 O4 C13 121.87(15) .

loop_
_geom_bond_atom_site_label_1
_geom_bond_atom_site_label_2
_geom_bond_distance
_geom_bond_site_symmetry_2
C1 N2 1.317(2) .
C1 N1 1.322(2) .
C1 N3 1.329(2) .
N1 H1A 0.8800 .
N1 H1B 0.8800 .
N2 H2A 0.8800 .
N2 H2B 0.8800 .
N3 H3A 0.8800 .
N3 H3B 0.8800 .
C2 C3 1.383(2) .
C2 C7 1.384(3) .
C2 S1 1.7562(18) .
C3 C4 1.378(3) .
C3 H3 0.9500 .
C4 C5 1.383(3) .
C4 H4 0.9500 .
C5 C6 1.397(3) .
C5 C8 1.471(3) .
C6 C7 1.374(3) .
C6 H6 0.9500 .
C7 H7 0.9500 .
C8 C8 1.321(4) 3_656
C8 H8 0.9500 .
S1 O2 1.4458(14) .
S1 O1 1.4582(12) .
S1 O3 1.4607(14) .
C9 O5 1.212(2) .
C9 O4 1.379(2) .
C9 C10 1.436(3) .
C10 C11 1.351(3) .
C10 H10 0.9500 .
C11 C12 1.431(3) .
C11 C18 1.508(3) .
C12 C13 1.398(3) .
C12 C15 1.407(3) .
C13 C14 1.369(3) .
C13 O4 1.380(2) .
C14 C17 1.400(3) .
C14 H14 0.9500 .
C15 C16 1.362(3) .
C15 H15 0.9500 .
C16 C17 1.416(3) .
C16 H16 0.9500 .
C17 N4 1.375(3) .
C18 H18A 0.9800 .
C18 H18B 0.9800 .
C18 H18C 0.9800 .
C19 N4 1.464(3) .
C19 C20 1.493(6) .
C19 H19A 0.9900 .
C19 H19B 0.9900 .
C20 H20A 0.9800 .
C20 H20B 0.9800 .
C20 H20C 0.9800 .
C19' C20' 1.39(3) .
C19' N4 1.594(15) .
C19' H19C 0.9900 .
C19' H19D 0.9900 .
C20' H20D 0.9800 .
C20' H20E 0.9800 .
C20' H20F 0.9800 .
C21 N4 1.459(3) .
C21 C22 1.512(4) .
C21 H21A 0.9900 .
C21 H21B 0.9900 .
C22 H22A 0.9800 .
C22 H22B 0.9800 .
C22 H22C 0.9800 .

loop_
_geom_hbond_atom_site_label_D
_geom_hbond_atom_site_label_H
_geom_hbond_atom_site_label_A
_geom_hbond_distance_DH
_geom_hbond_distance_HA
_geom_hbond_distance_DA
_geom_hbond_angle_DHA
_geom_hbond_site_symmetry_A
N1 H1A O1 0.88 2.05 2.909(2) 164.6 4_566
N1 H1B O2 0.88 2.31 3.128(2) 155.5 .
N2 H2A O3 0.88 1.92 2.795(2) 170.1 4_566
N2 H2B O2 0.88 2.04 2.901(2) 164.9 1_455
N3 H3A O1 0.88 2.08 2.896(2) 154.9 1_455
N3 H3B O3 0.88 2.05 2.857(2) 152.2 .

loop_
_geom_torsion_atom_site_label_1
_geom_torsion_atom_site_label_2
_geom_torsion_atom_site_label_3
_geom_torsion_atom_site_label_4
_geom_torsion
_geom_torsion_site_symmetry_4
C7 C2 C3 C4 -0.6(3) .
S1 C2 C3 C4 177.29(14) .
C2 C3 C4 C5 -2.1(3) .
C3 C4 C5 C6 3.4(3) .
C3 C4 C5 C8 -175.90(18) .
C4 C5 C6 C7 -2.2(3) .
C8 C5 C6 C7 177.12(19) .
C5 C6 C7 C2 -0.4(3) .
C3 C2 C7 C6 1.8(3) .
S1 C2 C7 C6 -176.08(16) .
C4 C5 C8 C8 166.5(2) 3_656
C6 C5 C8 C8 -12.8(4) 3_656
C3 C2 S1 O2 8.99(17) .
C7 C2 S1 O2 -173.15(15) .
C3 C2 S1 O1 131.14(15) .
C7 C2 S1 O1 -51.00(16) .
C3 C2 S1 O3 -110.07(15) .
C7 C2 S1 O3 67.79(16) .
O5 C9 C10 C11 -179.2(2) .
O4 C9 C10 C11 -0.2(3) .
C9 C10 C11 C12 -1.8(3) .
C9 C10 C11 C18 176.8(2) .
C10 C11 C12 C13 2.4(3) .
C18 C11 C12 C13 -176.26(18) .
C10 C11 C12 C15 -177.31(18) .
C18 C11 C12 C15 4.1(3) .
C15 C12 C13 C14 -2.4(3) .
C11 C12 C13 C14 177.95(17) .
C15 C12 C13 O4 178.66(16) .
C11 C12 C13 O4 -1.0(3) .
O4 C13 C14 C17 179.87(17) .
C12 C13 C14 C17 0.8(3) .
C13 C12 C15 C16 1.2(3) .
C11 C12 C15 C16 -179.14(19) .
C12 C15 C16 C17 1.5(3) .
C13 C14 C17 N4 -178.7(2) .
C13 C14 C17 C16 1.8(3) .
C15 C16 C17 N4 177.6(2) .
C15 C16 C17 C14 -3.0(3) .
C14 C17 N4 C21 5.1(4) .
C16 C17 N4 C21 -175.6(2) .
C14 C17 N4 C19 171.1(2) .
C16 C17 N4 C19 -9.5(4) .
C14 C17 N4 C19' -147.0(9) .
C16 C17 N4 C19' 32.4(9) .
C22 C21 N4 C17 78.6(3) .
C22 C21 N4 C19 -88.7(3) .
C22 C21 N4 C19' -132.8(10) .
C20 C19 N4 C17 106.5(4) .
C20 C19 N4 C21 -86.5(4) .
C20 C19 N4 C19' 25.8(14) .
C20' C19' N4 C17 -122.0(18) .
C20' C19' N4 C21 86(2) .
C20' C19' N4 C19 -3.0(13) .
O5 C9 O4 C13 -179.28(16) .
C10 C9 O4 C13 1.6(2) .
C14 C13 O4 C9 179.96(16) .
C12 C13 O4 C9 -1.0(2) .
